data_7103259
loop_
_publ_author_name
'Dugan, Emily'
'Wang, Zhenqiang'
'Okamura, Marilyn'
'Medina, Annette'
'Cohen, Seth M'

_publ_section_title
;
 Covalent modification of a metal-organic framework with isocyanates:
 probing substrate scope and reactivity.
;
_journal_issue 29
_journal_name_full 'Chemical communications (Cambridge, England)'
_journal_page_first 3366
_journal_page_last 3368
_journal_paper_doi 10.1039/b806150e
_journal_year 2008
_chemical_formula_moiety
;
0.27 C45 H48 O16 N6 Zn4, 0.73 C24 H15 O13 N3 Zn4, 5 C H Cl3
;
_chemical_formula_sum 'C34.63 H28.88 Cl15 N3.75 O13.75 Zn4'
_chemical_formula_weight 1510.72
_chemical_name_common '27% IRMOF-3 C.h.urea'
_chemical_name_systematic
;
?
;
_space_group_IT_number 225
_symmetry_cell_setting cubic
_symmetry_space_group_name_Hall '-F 4 2 3'
_symmetry_space_group_name_H-M 'F m -3 m'
_atom_sites_solution_hydrogens none
_atom_sites_solution_primary direct
_atom_sites_solution_secondary difmap
_audit_creation_method SHELXL-97
_cell_angle_alpha 90.00
_cell_angle_beta 90.00
_cell_angle_gamma 90.00
_cell_formula_units_Z 8
_cell_length_a 25.7262(10)
_cell_length_b 25.7262(10)
_cell_length_c 25.7262(10)
_cell_measurement_reflns_used 25877
_cell_measurement_temperature 100(2)
_cell_measurement_theta_max 26.4
_cell_measurement_theta_min 2.24
_cell_volume 17026.6(11)
_computing_cell_refinement SAINT
_computing_data_collection 'Apex2 v.1.00-2.1 (Bruker, 2006)'
_computing_data_reduction 'SAINT v7.06A (Bruker, 2004)'
_computing_molecular_graphics 'SHELXTL 5.1 (Sheldrick, 1994)'
_computing_publication_material SHELXL97
_computing_structure_refinement 'SHELXL-97 (Sheldrick, 1997)'
_computing_structure_solution 'SHELXS-97 (Sheldrick, 1990)'
_diffrn_ambient_temperature 100(2)
_diffrn_measured_fraction_theta_full 0.989
_diffrn_measured_fraction_theta_max 0.989
_diffrn_measurement_device_type 'Bruker Apex'
_diffrn_measurement_method '\w \f'
_diffrn_radiation_monochromator graphite
_diffrn_radiation_source 'fine-focus sealed tube'
_diffrn_radiation_type MoK\a
_diffrn_radiation_wavelength 0.71073
_diffrn_reflns_av_R_equivalents 0.0803
_diffrn_reflns_av_sigmaI/netI 0.0141
_diffrn_reflns_limit_h_max 33
_diffrn_reflns_limit_h_min -34
_diffrn_reflns_limit_k_max 33
_diffrn_reflns_limit_k_min -33
_diffrn_reflns_limit_l_max 33
_diffrn_reflns_limit_l_min -33
_diffrn_reflns_number 123127
_diffrn_reflns_theta_full 28.22
_diffrn_reflns_theta_max 28.22
_diffrn_reflns_theta_min 1.37
_exptl_absorpt_coefficient_mu 1.623
_exptl_absorpt_correction_T_max 0.5629
_exptl_absorpt_correction_T_min 0.5629
_exptl_absorpt_correction_type multi-scan
_exptl_absorpt_process_details 'SADABS 2.10 (Sheldrick, 2004)'
_exptl_crystal_colour gold
_exptl_crystal_density_diffrn 1.179
_exptl_crystal_density_method 'not measured'
_exptl_crystal_description block
_exptl_crystal_F_000 5983
_exptl_crystal_size_max 0.40
_exptl_crystal_size_mid 0.40
_exptl_crystal_size_min 0.40
_platon_squeeze_details
;
;
_refine_diff_density_max 0.437
_refine_diff_density_min -0.306
_refine_diff_density_rms 0.057
_refine_ls_extinction_method none
_refine_ls_goodness_of_fit_ref 1.234
_refine_ls_hydrogen_treatment none
_refine_ls_matrix_type full
_refine_ls_number_parameters 28
_refine_ls_number_reflns 1101
_refine_ls_number_restraints 0
_refine_ls_restrained_S_all 1.234
_refine_ls_R_factor_all 0.0805
_refine_ls_R_factor_gt 0.0626
_refine_ls_shift/su_max 0.001
_refine_ls_shift/su_mean 0.000
_refine_ls_structure_factor_coef Fsqd
_refine_ls_weighting_details 'calc w=1/[\s^2^(Fo^2^)+(0.0833P)^2^+25.7144P] where P=(Fo^2^+2Fc^2^)/3'
_refine_ls_weighting_scheme calc
_refine_ls_wR_factor_gt 0.1629
_refine_ls_wR_factor_ref 0.1736
_reflns_number_gt 953
_reflns_number_total 1101
_reflns_threshold_expression I>2\s(I)
_cod_data_source_file b806150e.txt
_cod_data_source_block ecd227_0m
_cod_database_code 7103259

loop_
_symmetry_equiv_pos_as_xyz
'x, y, z'
'-x, -y, z'
'-x, y, -z'
'x, -y, -z'
'z, x, y'
'z, -x, -y'
'-z, -x, y'
'-z, x, -y'
'y, z, x'
'-y, z, -x'
'y, -z, -x'
'-y, -z, x'
'y, x, -z'
'-y, -x, -z'
'y, -x, z'
'-y, x, z'
'x, z, -y'
'-x, z, y'
'-x, -z, -y'
'x, -z, y'
'z, y, -x'
'z, -y, x'
'-z, y, x'
'-z, -y, -x'
'x, y+1/2, z+1/2'
'-x, -y+1/2, z+1/2'
'-x, y+1/2, -z+1/2'
'x, -y+1/2, -z+1/2'
'z, x+1/2, y+1/2'
'z, -x+1/2, -y+1/2'
'-z, -x+1/2, y+1/2'
'-z, x+1/2, -y+1/2'
'y, z+1/2, x+1/2'
'-y, z+1/2, -x+1/2'
'y, -z+1/2, -x+1/2'
'-y, -z+1/2, x+1/2'
'y, x+1/2, -z+1/2'
'-y, -x+1/2, -z+1/2'
'y, -x+1/2, z+1/2'
'-y, x+1/2, z+1/2'
'x, z+1/2, -y+1/2'
'-x, z+1/2, y+1/2'
'-x, -z+1/2, -y+1/2'
'x, -z+1/2, y+1/2'
'z, y+1/2, -x+1/2'
'z, -y+1/2, x+1/2'
'-z, y+1/2, x+1/2'
'-z, -y+1/2, -x+1/2'
'x+1/2, y, z+1/2'
'-x+1/2, -y, z+1/2'
'-x+1/2, y, -z+1/2'
'x+1/2, -y, -z+1/2'
'z+1/2, x, y+1/2'
'z+1/2, -x, -y+1/2'
'-z+1/2, -x, y+1/2'
'-z+1/2, x, -y+1/2'
'y+1/2, z, x+1/2'
'-y+1/2, z, -x+1/2'
'y+1/2, -z, -x+1/2'
'-y+1/2, -z, x+1/2'
'y+1/2, x, -z+1/2'
'-y+1/2, -x, -z+1/2'
'y+1/2, -x, z+1/2'
'-y+1/2, x, z+1/2'
'x+1/2, z, -y+1/2'
'-x+1/2, z, y+1/2'
'-x+1/2, -z, -y+1/2'
'x+1/2, -z, y+1/2'
'z+1/2, y, -x+1/2'
'z+1/2, -y, x+1/2'
'-z+1/2, y, x+1/2'
'-z+1/2, -y, -x+1/2'
'x+1/2, y+1/2, z'
'-x+1/2, -y+1/2, z'
'-x+1/2, y+1/2, -z'
'x+1/2, -y+1/2, -z'
'z+1/2, x+1/2, y'
'z+1/2, -x+1/2, -y'
'-z+1/2, -x+1/2, y'
'-z+1/2, x+1/2, -y'
'y+1/2, z+1/2, x'
'-y+1/2, z+1/2, -x'
'y+1/2, -z+1/2, -x'
'-y+1/2, -z+1/2, x'
'y+1/2, x+1/2, -z'
'-y+1/2, -x+1/2, -z'
'y+1/2, -x+1/2, z'
'-y+1/2, x+1/2, z'
'x+1/2, z+1/2, -y'
'-x+1/2, z+1/2, y'
'-x+1/2, -z+1/2, -y'
'x+1/2, -z+1/2, y'
'z+1/2, y+1/2, -x'
'z+1/2, -y+1/2, x'
'-z+1/2, y+1/2, x'
'-z+1/2, -y+1/2, -x'
'-x, -y, -z'
'x, y, -z'
'x, -y, z'
'-x, y, z'
'-z, -x, -y'
'-z, x, y'
'z, x, -y'
'z, -x, y'
'-y, -z, -x'
'y, -z, x'
'-y, z, x'
'y, z, -x'
'-y, -x, z'
'y, x, z'
'-y, x, -z'
'y, -x, -z'
'-x, -z, y'
'x, -z, -y'
'x, z, y'
'-x, z, -y'
'-z, -y, x'
'-z, y, -x'
'z, -y, -x'
'z, y, x'
'-x, -y+1/2, -z+1/2'
'x, y+1/2, -z+1/2'
'x, -y+1/2, z+1/2'
'-x, y+1/2, z+1/2'
'-z, -x+1/2, -y+1/2'
'-z, x+1/2, y+1/2'
'z, x+1/2, -y+1/2'
'z, -x+1/2, y+1/2'
'-y, -z+1/2, -x+1/2'
'y, -z+1/2, x+1/2'
'-y, z+1/2, x+1/2'
'y, z+1/2, -x+1/2'
'-y, -x+1/2, z+1/2'
'y, x+1/2, z+1/2'
'-y, x+1/2, -z+1/2'
'y, -x+1/2, -z+1/2'
'-x, -z+1/2, y+1/2'
'x, -z+1/2, -y+1/2'
'x, z+1/2, y+1/2'
'-x, z+1/2, -y+1/2'
'-z, -y+1/2, x+1/2'
'-z, y+1/2, -x+1/2'
'z, -y+1/2, -x+1/2'
'z, y+1/2, x+1/2'
'-x+1/2, -y, -z+1/2'
'x+1/2, y, -z+1/2'
'x+1/2, -y, z+1/2'
'-x+1/2, y, z+1/2'
'-z+1/2, -x, -y+1/2'
'-z+1/2, x, y+1/2'
'z+1/2, x, -y+1/2'
'z+1/2, -x, y+1/2'
'-y+1/2, -z, -x+1/2'
'y+1/2, -z, x+1/2'
'-y+1/2, z, x+1/2'
'y+1/2, z, -x+1/2'
'-y+1/2, -x, z+1/2'
'y+1/2, x, z+1/2'
'-y+1/2, x, -z+1/2'
'y+1/2, -x, -z+1/2'
'-x+1/2, -z, y+1/2'
'x+1/2, -z, -y+1/2'
'x+1/2, z, y+1/2'
'-x+1/2, z, -y+1/2'
'-z+1/2, -y, x+1/2'
'-z+1/2, y, -x+1/2'
'z+1/2, -y, -x+1/2'
'z+1/2, y, x+1/2'
'-x+1/2, -y+1/2, -z'
'x+1/2, y+1/2, -z'
'x+1/2, -y+1/2, z'
'-x+1/2, y+1/2, z'
'-z+1/2, -x+1/2, -y'
'-z+1/2, x+1/2, y'
'z+1/2, x+1/2, -y'
'z+1/2, -x+1/2, y'
'-y+1/2, -z+1/2, -x'
'y+1/2, -z+1/2, x'
'-y+1/2, z+1/2, x'
'y+1/2, z+1/2, -x'
'-y+1/2, -x+1/2, z'
'y+1/2, x+1/2, z'
'-y+1/2, x+1/2, -z'
'y+1/2, -x+1/2, -z'
'-x+1/2, -z+1/2, y'
'x+1/2, -z+1/2, -y'
'x+1/2, z+1/2, y'
'-x+1/2, z+1/2, -y'
'-z+1/2, -y+1/2, x'
'-z+1/2, y+1/2, -x'
'z+1/2, -y+1/2, -x'
'z+1/2, y+1/2, x'

loop_
_atom_site_label
_atom_site_type_symbol
_atom_site_fract_x
_atom_site_fract_y
_atom_site_fract_z
_atom_site_U_iso_or_equiv
_atom_site_adp_type
_atom_site_occupancy
_atom_site_symmetry_multiplicity
_atom_site_calc_flag
_atom_site_refinement_flags
_atom_site_disorder_assembly
_atom_site_disorder_group
Zn1 Zn 0.293410(16) 0.206590(16) 0.206590(16) 0.0499(3) Uani 1 6 d S . .
C1 C 0.2500 0.2500 0.1113(2) 0.0745(16) Uani 1 4 d S . .
C2 C 0.2500 0.2500 0.0539(2) 0.0757(18) Uani 1 4 d S . .
C3 C 0.2898(5) 0.2267(5) 0.0266(2) 0.089(5) Uani 0.50 1 d P . .
O1 O 0.2500 0.2500 0.2500 0.0433(17) Uani 1 24 d S . .
O2 O 0.28086(10) 0.21914(10) 0.13378(12) 0.0895(11) Uani 1 2 d S . .

loop_
_atom_site_aniso_label
_atom_site_aniso_U_11
_atom_site_aniso_U_22
_atom_site_aniso_U_33
_atom_site_aniso_U_23
_atom_site_aniso_U_13
_atom_site_aniso_U_12
Zn1 0.0499(3) 0.0499(3) 0.0499(3) -0.00125(17) 0.00125(17) 0.00125(17)
C1 0.085(3) 0.085(3) 0.054(3) 0.000 0.000 -0.007(4)
C2 0.088(3) 0.088(3) 0.051(3) 0.000 0.000 -0.002(4)
C3 0.091(7) 0.119(11) 0.056(3) -0.004(4) -0.001(3) 0.013(8)
O1 0.0433(17) 0.0433(17) 0.0433(17) 0.000 0.000 0.000
O2 0.1099(17) 0.1099(17) 0.0488(17) -0.0022(11) 0.0022(11) 0.034(2)

loop_
_atom_type_symbol
_atom_type_description
_atom_type_scat_dispersion_real
_atom_type_scat_dispersion_imag
_atom_type_scat_source
C C 0.0033 0.0016 'International Tables Vol C Tables 4.2.6.8 and 6.1.1.4'
H H 0.0000 0.0000 'International Tables Vol C Tables 4.2.6.8 and 6.1.1.4'
N N 0.0061 0.0033 'International Tables Vol C Tables 4.2.6.8 and 6.1.1.4'
O O 0.0106 0.0060 'International Tables Vol C Tables 4.2.6.8 and 6.1.1.4'
Zn Zn 0.2839 1.4301 'International Tables Vol C Tables 4.2.6.8 and 6.1.1.4'
Cl Cl 0.1484 0.1585 'International Tables Vol C Tables 4.2.6.8 and 6.1.1.4'

loop_
_geom_angle_atom_site_label_1
_geom_angle_atom_site_label_2
_geom_angle_atom_site_label_3
_geom_angle
_geom_angle_site_symmetry_1
_geom_angle_site_symmetry_3
_geom_angle_publ_flag
O2 Zn1 O2 107.30(12) . 58 ?
O2 Zn1 O2 107.30(12) . 79 ?
O2 Zn1 O2 107.30(12) 58 79 ?
O2 Zn1 O1 111.56(11) . . ?
O2 Zn1 O1 111.56(11) 58 . ?
O2 Zn1 O1 111.56(11) 79 . ?
O2 Zn1 Zn1 76.30(11) . 74 ?
O2 Zn1 Zn1 124.65(9) 58 74 ?
O2 Zn1 Zn1 124.65(9) 79 74 ?
O1 Zn1 Zn1 35.3 . 74 ?
O2 Zn1 Zn1 124.65(9) . 51 ?
O2 Zn1 Zn1 76.30(11) 58 51 ?
O2 Zn1 Zn1 124.65(9) 79 51 ?
O1 Zn1 Zn1 35.3 . 51 ?
Zn1 Zn1 Zn1 60.0 74 51 ?
O2 Zn1 Zn1 124.65(9) . 28 ?
O2 Zn1 Zn1 124.65(9) 58 28 ?
O2 Zn1 Zn1 76.30(11) 79 28 ?
O1 Zn1 Zn1 35.3 . 28 ?
Zn1 Zn1 Zn1 60.0 74 28 ?
Zn1 Zn1 Zn1 60.0 51 28 ?
O2 C1 O2 125.4(6) . 74 ?
O2 C1 C2 117.3(3) . . ?
O2 C1 C2 117.3(3) 74 . ?
C3 C2 C3 25.1(12) 181 . ?
C3 C2 C3 112.7(8) 181 74 ?
C3 C2 C3 118.8(7) . 74 ?
C3 C2 C3 118.8(7) 181 110 ?
C3 C2 C3 112.7(8) . 110 ?
C3 C2 C3 25.1(12) 74 110 ?
C3 C2 C1 120.6(4) 181 . ?
C3 C2 C1 120.6(4) . . ?
C3 C2 C1 120.6(4) 74 . ?
C3 C2 C1 120.6(4) 110 . ?
C3 C3 C3 90.001(4) 181 98 ?
C3 C3 C2 77.4(6) 181 . ?
C3 C3 C2 120.6(4) 98 . ?
C3 C3 C3 66.3(11) 181 86 ?
C3 C3 C3 23.7(11) 98 86 ?
C2 C3 C3 112.3(8) . 86 ?
Zn1 O1 Zn1 109.5 . 74 ?
Zn1 O1 Zn1 109.5 . 51 ?
Zn1 O1 Zn1 109.471(1) 74 51 ?
Zn1 O1 Zn1 109.473(1) . 28 ?
Zn1 O1 Zn1 109.5 74 28 ?
Zn1 O1 Zn1 109.5 51 28 ?
C1 O2 Zn1 131.0(3) . . ?

loop_
_geom_bond_atom_site_label_1
_geom_bond_atom_site_label_2
_geom_bond_distance
_geom_bond_site_symmetry_2
_geom_bond_publ_flag
Zn1 O2 1.928(3) . ?
Zn1 O2 1.928(3) 58 ?
Zn1 O2 1.928(3) 79 ?
Zn1 O1 1.9343(7) . ?
Zn1 Zn1 3.1588(12) 74 ?
Zn1 Zn1 3.1588(12) 51 ?
Zn1 Zn1 3.1589(12) 28 ?
C1 O2 1.263(4) . ?
C1 O2 1.263(4) 74 ?
C1 C2 1.475(8) . ?
C2 C3 1.379(8) 181 ?
C2 C3 1.379(8) . ?
C2 C3 1.379(8) 74 ?
C2 C3 1.379(8) 110 ?
C3 C3 0.60(3) 181 ?
C3 C3 1.370(12) 98 ?
C3 C3 1.496(16) 86 ?
O1 Zn1 1.9344(7) 74 ?
O1 Zn1 1.9344(7) 51 ?
O1 Zn1 1.9345(7) 28 ?

loop_
_platon_squeeze_void_nr
_platon_squeeze_void_average_x
_platon_squeeze_void_average_y
_platon_squeeze_void_average_z
_platon_squeeze_void_volume
_platon_squeeze_void_count_electrons
1 -0.017 -0.007 -0.005 12510.9 3429.5
